data_7709442
loop_
_publ_author_name
'Xue, Chaozhuang'
'Lin, Jian'
'Zhang, Yifan'
'Liu, Zhiyang'
'Li, Rui'
'Gong, Shuwen'
'Qu, Konggang'

_publ_section_title
;
 New crystalline 1D/2D/3D indium selenides directed by piperidine and
 auxiliary solvents.
;
_journal_issue 8
_journal_name_full 'Dalton transactions (Cambridge, England : 2003)'
_journal_page_first 3248
_journal_page_last 3253
_journal_paper_doi 10.1039/d2dt00174h
_journal_volume 51
_journal_year 2022
_chemical_formula_sum 'C5.45 H13.09 In1.82 N1.09 Se3.27'
_chemical_formula_weight 561.17
_space_group_crystal_system orthorhombic
_space_group_IT_number 61
_space_group_name_Hall '-P 2ac 2ab'
_space_group_name_H-M_alt 'P b c a'
_audit_creation_method SHELXL-2014/7
_audit_update_record
;
2021-08-30 deposited with the CCDC.	2022-01-25 downloaded from the CCDC.
;
_cell_angle_alpha 90
_cell_angle_beta 90
_cell_angle_gamma 90
_cell_formula_units_Z 44
_cell_length_a 19.6419(18)
_cell_length_b 19.642(10)
_cell_length_c 33.131(17)
_cell_measurement_reflns_used 7887
_cell_measurement_temperature 298(2)
_cell_measurement_theta_max 27.7555
_cell_measurement_theta_min 2.371
_cell_volume 12782(9)
_computing_structure_refinement 'SHELXL-2014/7 (Sheldrick, 2014)'
_diffrn_ambient_temperature 298(2)
_diffrn_measured_fraction_theta_full 0.999
_diffrn_measured_fraction_theta_max 0.999
_diffrn_measurement_device_type 'CCD area detector'
_diffrn_measurement_method 'phi and omega scans'
_diffrn_radiation_type MoK\a
_diffrn_radiation_wavelength 0.71073
_diffrn_reflns_av_R_equivalents 0.1490
_diffrn_reflns_av_unetI/netI 0.1078
_diffrn_reflns_Laue_measured_fraction_full 0.999
_diffrn_reflns_Laue_measured_fraction_max 0.999
_diffrn_reflns_limit_h_max 9
_diffrn_reflns_limit_h_min -23
_diffrn_reflns_limit_k_max 23
_diffrn_reflns_limit_k_min -23
_diffrn_reflns_limit_l_max 39
_diffrn_reflns_limit_l_min -35
_diffrn_reflns_number 55908
_diffrn_reflns_point_group_measured_fraction_full 0.999
_diffrn_reflns_point_group_measured_fraction_max 0.999
_diffrn_reflns_theta_full 25.019
_diffrn_reflns_theta_max 25.019
_diffrn_reflns_theta_min 1.913
_exptl_absorpt_coefficient_mu 13.818
_exptl_absorpt_correction_T_max 0.251
_exptl_absorpt_correction_T_min 0.051
_exptl_absorpt_correction_type multi-scan
_exptl_crystal_colour yellow
_exptl_crystal_density_diffrn 3.208
_exptl_crystal_description block
_exptl_crystal_F_000 11168
_exptl_crystal_size_max 0.3
_exptl_crystal_size_mid 0.2
_exptl_crystal_size_min 0.1
_refine_diff_density_max 1.950
_refine_diff_density_min -2.231
_refine_diff_density_rms 0.326
_refine_ls_extinction_method none
_refine_ls_goodness_of_fit_ref 0.987
_refine_ls_hydrogen_treatment undef
_refine_ls_matrix_type full
_refine_ls_number_parameters 253
_refine_ls_number_reflns 11278
_refine_ls_number_restraints 0
_refine_ls_restrained_S_all 0.987
_refine_ls_R_factor_all 0.1421
_refine_ls_R_factor_gt 0.0697
_refine_ls_shift/su_max 0.000
_refine_ls_shift/su_mean 0.000
_refine_ls_structure_factor_coef Fsqd
_refine_ls_weighting_details 'w=1/[\s^2^(Fo^2^)+(0.1252P)^2^] where P=(Fo^2^+2Fc^2^)/3'
_refine_ls_weighting_scheme calc
_refine_ls_wR_factor_gt 0.1880
_refine_ls_wR_factor_ref 0.2265
_reflns_Friedel_coverage 0.000
_reflns_number_gt 5897
_reflns_number_total 11278
_reflns_threshold_expression 'I > 2\s(I)'
_cod_data_source_file d2dt00174h2.cif
_cod_data_source_block ISP-3
_cod_depositor_comments 'Adding full bibliography for 7709442--7709445.cif.'
_cod_original_cell_volume 12782(10)
_cod_database_code 7709442
_shelx_shelxl_version_number 2014/7
_shelx_space_group_comment
;
The symmetry employed for this shelxl refinement is uniquely defined
by the following loop, which should always be used as a source of
symmetry information in preference to the above space-group names.
They are only intended as comments.
;

loop_
_space_group_symop_operation_xyz
'x, y, z'
'-x+1/2, -y, z+1/2'
'-x, y+1/2, -z+1/2'
'x+1/2, -y+1/2, -z'
'-x, -y, -z'
'x-1/2, y, -z-1/2'
'x, -y-1/2, z-1/2'
'-x-1/2, y-1/2, z'

loop_
_atom_site_label
_atom_site_type_symbol
_atom_site_fract_x
_atom_site_fract_y
_atom_site_fract_z
_atom_site_U_iso_or_equiv
_atom_site_adp_type
_atom_site_occupancy
_atom_site_site_symmetry_order
_atom_site_calc_flag
_atom_site_refinement_flags_posn
_atom_site_refinement_flags_adp
_atom_site_refinement_flags_occupancy
_atom_site_disorder_assembly
_atom_site_disorder_group
In1 In 0.47689(7) 0.25280(7) 0.03500(4) 0.0401(4) Uani 1 1 d . . . . .
In2 In 0.33879(7) 0.23275(7) 0.12996(4) 0.0408(4) Uani 1 1 d . . . . .
In3 In 0.51876(7) 0.11796(7) 0.13152(4) 0.0421(4) Uani 1 1 d . . . . .
In4 In 0.49424(7) 0.27697(8) 0.21408(4) 0.0435(4) Uani 1 1 d . . . . .
In5 In 0.45252(7) 0.41279(7) 0.12077(4) 0.0403(4) Uani 1 1 d . . . . .
In6 In 0.63001(7) 0.29873(7) 0.11622(4) 0.0394(4) Uani 1 1 d . . . . .
In7 In 0.60269(7) 0.44671(8) 0.19914(4) 0.0438(4) Uani 1 1 d . . . . .
In8 In 0.38586(7) 0.10462(8) 0.22142(4) 0.0436(4) Uani 1 1 d . . . . .
Se9 Se 0.39657(11) 0.32903(11) 0.17117(6) 0.0438(5) Uani 1 1 d . . . . .
In10 In 0.30941(7) 0.36384(7) 0.03955(4) 0.0416(4) Uani 1 1 d . . . . .
Se7 Se 0.42392(10) 0.16614(10) 0.08538(6) 0.0418(5) Uani 1 1 d . . . . .
Se5 Se 0.53663(10) 0.35235(10) 0.07210(6) 0.0414(5) Uani 1 1 d . . . . .
In13 In 0.64954(7) 0.14487(7) 0.04048(4) 0.0422(4) Uani 1 1 d . . . . .
Se15 Se 0.58200(11) 0.21428(11) 0.16931(6) 0.0436(5) Uani 1 1 d . . . . .
Se12 Se 0.71767(11) 0.23870(11) 0.07445(7) 0.0496(6) Uani 1 1 d . . . . .
Se6 Se 0.56170(12) 0.19213(13) -0.00839(6) 0.0552(6) Uani 1 1 d . . . . .
Se3 Se 0.36356(12) 0.46449(11) 0.07662(7) 0.0536(6) Uani 1 1 d . . . . .
Se2 Se 0.24612(11) 0.28317(11) 0.08713(7) 0.0501(6) Uani 1 1 d . . . . .
Se13 Se 0.60382(13) 0.05569(12) 0.08951(7) 0.0597(7) Uani 1 1 d . . . . .
Se4 Se 0.22604(11) 0.43444(10) -0.00095(6) 0.0457(5) Uani 1 1 d . . . . .
Se1 Se 0.38368(12) 0.29657(12) -0.00893(7) 0.0538(6) Uani 1 1 d . . . . .
Se14 Se 0.46939(11) 0.03395(11) 0.18029(7) 0.0495(6) Uani 1 1 d . . . . .
Se8 Se 0.28698(11) 0.15051(12) 0.17872(7) 0.0539(6) Uani 1 1 d . . . . .
Se10 Se 0.50890(12) 0.50696(11) 0.15998(7) 0.0518(6) Uani 1 1 d . . . . .
Se11 Se 0.69063(11) 0.39346(12) 0.15137(7) 0.0553(6) Uani 1 1 d . . . . .
Se16 Se 0.44596(13) 0.19411(13) 0.26389(7) 0.0601(7) Uani 1 1 d . . . . .
Se18 Se 0.68318(11) 0.52962(12) 0.23240(7) 0.0531(6) Uani 1 1 d . . . . .
Se17 Se 0.55291(14) 0.36885(13) 0.25293(7) 0.0685(8) Uani 1 1 d . . . . .

loop_
_atom_site_aniso_label
_atom_site_aniso_U_11
_atom_site_aniso_U_22
_atom_site_aniso_U_33
_atom_site_aniso_U_23
_atom_site_aniso_U_13
_atom_site_aniso_U_12
In1 0.0424(8) 0.0389(8) 0.0390(8) 0.0000(6) -0.0002(7) 0.0053(7)
In2 0.0413(8) 0.0390(9) 0.0420(8) 0.0066(6) -0.0001(7) -0.0003(7)
In3 0.0445(8) 0.0371(8) 0.0447(9) 0.0052(6) 0.0077(7) 0.0020(7)
In4 0.0462(9) 0.0429(9) 0.0413(9) 0.0003(7) 0.0007(7) -0.0045(7)
In5 0.0416(8) 0.0356(8) 0.0437(9) -0.0024(6) -0.0052(7) 0.0014(7)
In6 0.0402(8) 0.0360(8) 0.0420(9) -0.0038(6) 0.0032(7) -0.0002(7)
In7 0.0460(9) 0.0417(9) 0.0437(9) -0.0085(7) -0.0035(7) -0.0042(7)
In8 0.0444(8) 0.0442(9) 0.0423(9) 0.0091(7) 0.0019(7) -0.0039(7)
Se9 0.0422(12) 0.0420(12) 0.0473(13) -0.0008(10) -0.0005(10) -0.0011(10)
In10 0.0441(8) 0.0366(8) 0.0442(9) 0.0019(6) -0.0084(7) 0.0032(7)
Se7 0.0433(11) 0.0374(12) 0.0447(12) 0.0020(9) 0.0018(10) 0.0015(10)
Se5 0.0436(11) 0.0357(11) 0.0449(12) -0.0020(9) -0.0011(10) -0.0004(10)
In13 0.0435(8) 0.0355(8) 0.0475(9) -0.0036(7) 0.0093(7) 0.0034(7)
Se15 0.0439(12) 0.0426(12) 0.0444(12) 0.0026(9) 0.0034(10) -0.0006(10)
Se12 0.0420(12) 0.0469(14) 0.0601(14) -0.0114(11) 0.0092(11) -0.0003(11)
Se6 0.0578(14) 0.0664(16) 0.0414(13) -0.0064(11) 0.0035(11) 0.0181(13)
Se3 0.0589(14) 0.0336(12) 0.0681(16) 0.0001(11) -0.0226(12) 0.0032(11)
Se2 0.0423(12) 0.0495(14) 0.0584(14) 0.0107(11) -0.0067(11) -0.0012(11)
Se13 0.0685(16) 0.0395(13) 0.0710(16) 0.0092(11) 0.0295(13) 0.0103(12)
Se4 0.0489(12) 0.0334(12) 0.0547(14) -0.0046(10) -0.0153(11) 0.0017(10)
Se1 0.0579(14) 0.0593(15) 0.0444(13) -0.0031(11) -0.0082(11) 0.0158(12)
Se14 0.0529(13) 0.0397(12) 0.0558(14) 0.0100(10) 0.0109(11) 0.0029(11)
Se8 0.0419(12) 0.0617(15) 0.0582(15) 0.0237(12) 0.0010(11) -0.0026(12)
Se10 0.0531(13) 0.0377(13) 0.0644(15) -0.0093(10) -0.0115(11) 0.0004(11)
Se11 0.0467(13) 0.0523(15) 0.0668(16) -0.0211(12) 0.0039(11) -0.0079(11)
Se16 0.0718(16) 0.0672(16) 0.0412(13) 0.0053(11) 0.0007(12) -0.0246(14)
Se18 0.0432(12) 0.0574(15) 0.0587(14) -0.0277(11) 0.0019(11) -0.0031(11)
Se17 0.0926(19) 0.0670(17) 0.0461(14) -0.0059(12) -0.0059(13) -0.0320(15)

loop_
_atom_type_symbol
_atom_type_description
_atom_type_scat_dispersion_real
_atom_type_scat_dispersion_imag
_atom_type_scat_source
C C 0.0033 0.0016 'International Tables Vol C Tables 4.2.6.8 and 6.1.1.4'
H H 0.0000 0.0000 'International Tables Vol C Tables 4.2.6.8 and 6.1.1.4'
N N 0.0061 0.0033 'International Tables Vol C Tables 4.2.6.8 and 6.1.1.4'
Se Se -0.0929 2.2259 'International Tables Vol C Tables 4.2.6.8 and 6.1.1.4'
In In -0.7276 1.3100 'International Tables Vol C Tables 4.2.6.8 and 6.1.1.4'

loop_
_geom_angle_atom_site_label_1
_geom_angle_atom_site_label_2
_geom_angle_atom_site_label_3
_geom_angle
_geom_angle_site_symmetry_1
_geom_angle_site_symmetry_3
_geom_angle_publ_flag
Se1 In1 Se6 108.54(9) . . ?
Se1 In1 Se5 110.45(9) . . ?
Se6 In1 Se5 109.30(9) . . ?
Se1 In1 Se7 107.86(9) . . ?
Se6 In1 Se7 108.86(9) . . ?
Se5 In1 Se7 111.76(9) . . ?
Se8 In2 Se2 108.95(9) . . ?
Se8 In2 Se7 107.77(9) . . ?
Se2 In2 Se7 110.21(9) . . ?
Se8 In2 Se9 107.99(9) . . ?
Se2 In2 Se9 109.09(9) . . ?
Se7 In2 Se9 112.74(8) . . ?
Se13 In3 Se14 107.22(9) . . ?
Se13 In3 Se15 107.88(9) . . ?
Se14 In3 Se15 110.82(9) . . ?
Se13 In3 Se7 109.37(10) . . ?
Se14 In3 Se7 110.07(9) . . ?
Se15 In3 Se7 111.35(9) . . ?
Se17 In4 Se16 107.73(10) . . ?
Se17 In4 Se15 109.39(10) . . ?
Se16 In4 Se15 108.72(10) . . ?
Se17 In4 Se9 109.77(10) . . ?
Se16 In4 Se9 109.68(9) . . ?
Se15 In4 Se9 111.46(9) . . ?
Se3 In5 Se10 108.16(9) . . ?
Se3 In5 Se9 109.85(9) . . ?
Se10 In5 Se9 108.72(9) . . ?
Se3 In5 Se5 105.52(9) . . ?
Se10 In5 Se5 112.13(9) . . ?
Se9 In5 Se5 112.35(9) . . ?
Se11 In6 Se12 106.31(9) . . ?
Se11 In6 Se5 107.46(9) . . ?
Se12 In6 Se5 111.66(9) . . ?
Se11 In6 Se15 109.48(10) . . ?
Se12 In6 Se15 108.88(9) . . ?
Se5 In6 Se15 112.83(8) . . ?
Se18 In7 Se17 108.84(10) . . ?
Se18 In7 Se10 112.09(10) . . ?
Se17 In7 Se10 111.00(10) . . ?
Se18 In7 Se11 96.36(8) . . ?
Se17 In7 Se11 116.48(11) . . ?
Se10 In7 Se11 111.25(10) . . ?
Se18 In8 Se16 108.55(10) 3_645 . ?
Se18 In8 Se14 110.68(9) 3_645 . ?
Se16 In8 Se14 111.97(10) . . ?
Se18 In8 Se8 97.63(8) 3_645 . ?
Se16 In8 Se8 114.44(10) . . ?
Se14 In8 Se8 112.60(10) . . ?
In5 Se9 In2 108.03(9) . . ?
In5 Se9 In4 106.84(9) . . ?
In2 Se9 In4 108.92(9) . . ?
Se4 In10 Se1 108.74(9) . . ?
Se4 In10 Se2 110.59(9) . . ?
Se1 In10 Se2 110.28(10) . . ?
Se4 In10 Se3 95.74(9) . . ?
Se1 In10 Se3 117.81(10) . . ?
Se2 In10 Se3 112.64(10) . . ?
In2 Se7 In3 108.24(9) . . ?
In2 Se7 In1 107.10(9) . . ?
In3 Se7 In1 109.29(9) . . ?
In6 Se5 In1 106.48(9) . . ?
In6 Se5 In5 106.75(9) . . ?
In1 Se5 In5 110.59(9) . . ?
Se4 In13 Se12 111.29(9) 4 . ?
Se4 In13 Se6 107.36(9) 4 . ?
Se12 In13 Se6 112.01(10) . . ?
Se4 In13 Se13 96.65(9) 4 . ?
Se12 In13 Se13 113.66(10) . . ?
Se6 In13 Se13 114.67(10) . . ?
In3 Se15 In4 107.81(9) . . ?
In3 Se15 In6 108.30(9) . . ?
In4 Se15 In6 109.07(9) . . ?
In6 Se12 In13 102.96(9) . . ?
In1 Se6 In13 105.06(9) . . ?
In5 Se3 In10 104.95(9) . . ?
In2 Se2 In10 103.90(9) . . ?
In3 Se13 In13 104.72(10) . . ?
In13 Se4 In10 108.75(9) 4_455 . ?
In1 Se1 In10 103.42(9) . . ?
In3 Se14 In8 103.63(9) . . ?
In2 Se8 In8 105.96(9) . . ?
In5 Se10 In7 103.87(9) . . ?
In6 Se11 In7 105.69(9) . . ?
In4 Se16 In8 105.09(10) . . ?
In8 Se18 In7 107.78(9) 3_655 . ?
In4 Se17 In7 104.51(10) . . ?

loop_
_geom_bond_atom_site_label_1
_geom_bond_atom_site_label_2
_geom_bond_distance
_geom_bond_site_symmetry_2
_geom_bond_publ_flag
In1 Se1 2.492(3) . ?
In1 Se6 2.502(3) . ?
In1 Se5 2.591(3) . ?
In1 Se7 2.601(3) . ?
In2 Se8 2.501(3) . ?
In2 Se2 2.512(3) . ?
In2 Se7 2.586(3) . ?
In2 Se9 2.594(3) . ?
In3 Se13 2.495(3) . ?
In3 Se14 2.505(3) . ?
In3 Se15 2.586(3) . ?
In3 Se7 2.589(3) . ?
In4 Se17 2.498(3) . ?
In4 Se16 2.504(3) . ?
In4 Se15 2.586(3) . ?
In4 Se9 2.598(3) . ?
In5 Se3 2.495(3) . ?
In5 Se10 2.517(3) . ?
In5 Se9 2.589(3) . ?
In5 Se5 2.596(3) . ?
In6 Se11 2.497(3) . ?
In6 Se12 2.504(2) . ?
In6 Se5 2.571(2) . ?
In6 Se15 2.595(3) . ?
In7 Se18 2.523(3) . ?
In7 Se17 2.544(3) . ?
In7 Se10 2.545(3) . ?
In7 Se11 2.566(3) . ?
In8 Se18 2.520(3) 3_645 ?
In8 Se16 2.542(3) . ?
In8 Se14 2.545(3) . ?
In8 Se8 2.566(3) . ?
In10 Se4 2.531(2) . ?
In10 Se1 2.540(3) . ?
In10 Se2 2.558(3) . ?
In10 Se3 2.559(3) . ?
In13 Se4 2.530(2) 4 ?
In13 Se12 2.540(3) . ?
In13 Se6 2.542(3) . ?
In13 Se13 2.552(3) . ?
Se4 In13 2.530(2) 4_455 ?
Se18 In8 2.520(3) 3_655 ?
